data_4308157
loop_
_publ_author_name
'Jos\'e Vicente'
'Pablo Gonz\'alez-Herrero'
'Mar\'ia P\'erez-Cadenas'
'Peter G. Jones'
'Delia Bautista'

_publ_section_title
;
Synthesis, Structure, and Luminescence of Di- and Trinuclear Palladium/Gold
and Platinum/Gold Complexes with
(2,7-Di-tert-butylfluoren-9-ylidene)methanedithiolate,1
;
_journal_name_full 'Inorganic Chemistry'
_journal_page_first 4718
_journal_page_last 4732
_journal_paper_doi 10.1021/ic070164h
_journal_volume 46
_journal_year 2007
_chemical_formula_sum 'C80 H114 Au2 P2 Pt S4'
_chemical_formula_weight 1854.91
_chemical_name_systematic
; 
 ? 
;
_space_group_IT_number 14
_symmetry_cell_setting monoclinic
_symmetry_space_group_name_Hall '-P 2ybc'
_symmetry_space_group_name_H-M 'P 1 21/c 1'
_atom_sites_solution_hydrogens geom
_atom_sites_solution_primary patterson
_atom_sites_solution_secondary difmap
_audit_creation_method SHELXL-97
_cell_angle_alpha 90.00
_cell_angle_beta 91.988(2)
_cell_angle_gamma 90.00
_cell_formula_units_Z 2
_cell_length_a 9.5454(4)
_cell_length_b 15.1537(7)
_cell_length_c 26.6997(11)
_cell_measurement_reflns_used 6877
_cell_measurement_temperature 100(2)
_cell_measurement_theta_max 27.77
_cell_measurement_theta_min 2.52
_cell_volume 3859.7(3)
_computing_cell_refinement 'Bruker SAINT'
_computing_data_collection 'Bruker SMART'
_computing_data_reduction 'Bruker SAINT'
_computing_molecular_graphics 'Bruker SHELXTL'
_computing_publication_material 'Bruker SHELXTL'
_computing_structure_refinement 'SHELXL-97 (Sheldrick, 1997)'
_computing_structure_solution 'SHELXS-97 (Sheldrick, 1990)'
_diffrn_ambient_temperature 100(2)
_diffrn_detector_area_resol_mean 8.26
_diffrn_measured_fraction_theta_full 0.999
_diffrn_measured_fraction_theta_max 0.999
_diffrn_measurement_device_type 'Bruker SMART APEX'
_diffrn_measurement_method \w-scan
_diffrn_radiation_monochromator graphite
_diffrn_radiation_source 'fine-focus sealed tube'
_diffrn_radiation_type MoK\a
_diffrn_radiation_wavelength 0.71073
_diffrn_reflns_av_R_equivalents 0.0679
_diffrn_reflns_av_sigmaI/netI 0.0560
_diffrn_reflns_limit_h_max 11
_diffrn_reflns_limit_h_min -11
_diffrn_reflns_limit_k_max 18
_diffrn_reflns_limit_k_min -18
_diffrn_reflns_limit_l_max 33
_diffrn_reflns_limit_l_min -33
_diffrn_reflns_number 41990
_diffrn_reflns_theta_full 26.37
_diffrn_reflns_theta_max 26.37
_diffrn_reflns_theta_min 1.53
_exptl_absorpt_coefficient_mu 5.790
_exptl_absorpt_correction_T_max 0.6545
_exptl_absorpt_correction_T_min 0.4394
_exptl_absorpt_correction_type multi-scan
_exptl_absorpt_process_details SADABS
_exptl_crystal_colour yellow
_exptl_crystal_density_diffrn 1.596
_exptl_crystal_density_method 'not measured'
_exptl_crystal_description lath
_exptl_crystal_F_000 1848
_exptl_crystal_size_max 0.17
_exptl_crystal_size_mid 0.10
_exptl_crystal_size_min 0.08
_refine_diff_density_max 1.506
_refine_diff_density_min -1.706
_refine_diff_density_rms 0.157
_refine_ls_extinction_method none
_refine_ls_goodness_of_fit_ref 1.249
_refine_ls_hydrogen_treatment 'rigid methyls, others riding'
_refine_ls_matrix_type full
_refine_ls_number_parameters 409
_refine_ls_number_reflns 7880
_refine_ls_number_restraints 0
_refine_ls_restrained_S_all 1.249
_refine_ls_R_factor_all 0.0483
_refine_ls_R_factor_gt 0.0429
_refine_ls_shift/su_max 0.003
_refine_ls_shift/su_mean 0.000
_refine_ls_structure_factor_coef Fsqd
_refine_ls_weighting_details 'calc w=1/[\s^2^(Fo^2^)+(0.0141P)^2^+3.1655P] where P=(Fo^2^+2Fc^2^)/3'
_refine_ls_weighting_scheme calc
_refine_ls_wR_factor_gt 0.0759
_refine_ls_wR_factor_ref 0.0776
_reflns_number_gt 7274
_reflns_number_total 7880
_reflns_threshold_expression >2sigma(I)
_cod_data_source_file ic070164h-file003_3.cif
_cod_data_source_block mpd17cs
_cod_database_code 4308157

loop_
_symmetry_equiv_pos_as_xyz
'x, y, z'
'-x, y+1/2, -z+1/2'
'-x, -y, -z'
'x, -y-1/2, z-1/2'

loop_
_atom_site_label
_atom_site_type_symbol
_atom_site_fract_x
_atom_site_fract_y
_atom_site_fract_z
_atom_site_U_iso_or_equiv
_atom_site_adp_type
_atom_site_occupancy
_atom_site_symmetry_multiplicity
_atom_site_calc_flag
_atom_site_refinement_flags
_atom_site_disorder_assembly
_atom_site_disorder_group
Pt1 Pt 0.5000 1.0000 1.0000 0.01093(8) Uani 1 2 d S . .
Au Au 0.70695(2) 0.851258(15) 0.980658(8) 0.01341(7) Uani 1 1 d . . .
P1 P 0.88142(15) 0.79156(11) 1.02907(6) 0.0142(3) Uani 1 1 d . . .
S1 S 0.58103(15) 1.08457(10) 0.93424(5) 0.0142(3) Uani 1 1 d . . .
S2 S 0.51425(14) 0.90348(9) 0.93296(5) 0.0114(3) Uani 1 1 d . . .
C1 C 0.6756(6) 1.1436(4) 0.8218(2) 0.0120(12) Uani 1 1 d . . .
H1 H 0.6334 1.1683 0.8503 0.014 Uiso 1 1 calc R . .
C2 C 0.7280(6) 1.1996(4) 0.7850(2) 0.0131(12) Uani 1 1 d . . .
C3 C 0.7910(6) 1.1594(4) 0.7439(2) 0.0180(14) Uani 1 1 d . . .
H3 H 0.8300 1.1959 0.7190 0.022 Uiso 1 1 calc R . .
C4 C 0.7983(6) 1.0691(4) 0.7382(2) 0.0169(13) Uani 1 1 d . . .
H4 H 0.8391 1.0443 0.7095 0.020 Uiso 1 1 calc R . .
C4A C 0.7453(6) 1.0146(4) 0.7750(2) 0.0135(13) Uani 1 1 d . . .
C4B C 0.7388(6) 0.9191(4) 0.7792(2) 0.0131(12) Uani 1 1 d . . .
C5 C 0.7861(6) 0.8522(4) 0.7487(2) 0.0169(13) Uani 1 1 d . . .
H5 H 0.8276 0.8661 0.7179 0.020 Uiso 1 1 calc R . .
C6 C 0.7726(6) 0.7654(4) 0.7633(2) 0.0184(14) Uani 1 1 d . . .
H6 H 0.8055 0.7200 0.7422 0.022 Uiso 1 1 calc R . .
C7 C 0.7112(6) 0.7422(4) 0.8088(2) 0.0142(13) Uani 1 1 d . . .
C8 C 0.6621(6) 0.8097(4) 0.8384(2) 0.0133(12) Uani 1 1 d . . .
H8 H 0.6196 0.7954 0.8690 0.016 Uiso 1 1 calc R . .
C8A C 0.6732(6) 0.8986(4) 0.8246(2) 0.0112(12) Uani 1 1 d . . .
C9 C 0.6378(5) 0.9817(4) 0.8501(2) 0.0096(12) Uani 1 1 d . . .
C9A C 0.6849(6) 1.0525(4) 0.8172(2) 0.0114(12) Uani 1 1 d . . .
C10 C 0.5873(5) 0.9901(4) 0.8965(2) 0.0112(12) Uani 1 1 d . . .
C15 C 0.6979(6) 0.6445(4) 0.8229(2) 0.0166(13) Uani 1 1 d . . .
C16 C 0.8415(6) 0.5998(4) 0.8230(2) 0.0222(15) Uani 1 1 d . . .
H16A H 0.8320 0.5380 0.8332 0.033 Uiso 1 1 calc R . .
H16B H 0.9056 0.6303 0.8467 0.033 Uiso 1 1 calc R . .
H16C H 0.8788 0.6024 0.7893 0.033 Uiso 1 1 calc R . .
C17 C 0.5983(6) 0.5987(4) 0.7849(2) 0.0243(15) Uani 1 1 d . . .
H17A H 0.6369 0.6022 0.7515 0.036 Uiso 1 1 calc R . .
H17B H 0.5066 0.6279 0.7847 0.036 Uiso 1 1 calc R . .
H17C H 0.5874 0.5366 0.7944 0.036 Uiso 1 1 calc R . .
C18 C 0.6389(8) 0.6331(4) 0.8754(3) 0.0326(18) Uani 1 1 d . . .
H18A H 0.5456 0.6599 0.8762 0.049 Uiso 1 1 calc R . .
H18B H 0.7014 0.6620 0.9002 0.049 Uiso 1 1 calc R . .
H18C H 0.6322 0.5701 0.8833 0.049 Uiso 1 1 calc R . .
C19 C 0.7178(6) 1.3004(4) 0.7875(2) 0.0144(13) Uani 1 1 d . . .
C20 C 0.6558(7) 1.3319(4) 0.8363(2) 0.0248(15) Uani 1 1 d . . .
H20A H 0.5599 1.3094 0.8384 0.037 Uiso 1 1 calc R . .
H20B H 0.6545 1.3965 0.8369 0.037 Uiso 1 1 calc R . .
H20C H 0.7131 1.3099 0.8648 0.037 Uiso 1 1 calc R . .
C21 C 0.6252(7) 1.3336(4) 0.7431(2) 0.0286(16) Uani 1 1 d . . .
H21A H 0.5317 1.3072 0.7447 0.043 Uiso 1 1 calc R . .
H21B H 0.6675 1.3167 0.7116 0.043 Uiso 1 1 calc R . .
H21C H 0.6174 1.3980 0.7448 0.043 Uiso 1 1 calc R . .
C22 C 0.8660(6) 1.3398(4) 0.7834(2) 0.0232(15) Uani 1 1 d . . .
H22A H 0.8601 1.4044 0.7836 0.035 Uiso 1 1 calc R . .
H22B H 0.9066 1.3200 0.7522 0.035 Uiso 1 1 calc R . .
H22C H 0.9253 1.3200 0.8120 0.035 Uiso 1 1 calc R . .
C31 C 0.9254(6) 0.8624(4) 1.0835(2) 0.0160(13) Uani 1 1 d . . .
H31 H 1.0005 0.8331 1.1046 0.019 Uiso 1 1 calc R . .
C32 C 0.7972(6) 0.8772(4) 1.1155(2) 0.0204(14) Uani 1 1 d . . .
H32A H 0.7189 0.9001 1.0939 0.024 Uiso 1 1 calc R . .
H32B H 0.7674 0.8200 1.1295 0.024 Uiso 1 1 calc R . .
C33 C 0.8273(7) 0.9417(5) 1.1581(2) 0.0292(17) Uani 1 1 d . . .
H33A H 0.8997 0.9164 1.1814 0.035 Uiso 1 1 calc R . .
H33B H 0.7410 0.9508 1.1770 0.035 Uiso 1 1 calc R . .
C34 C 0.8782(7) 1.0301(4) 1.1386(2) 0.0287(16) Uani 1 1 d . . .
H34A H 0.8032 1.0581 1.1175 0.034 Uiso 1 1 calc R . .
H34B H 0.9013 1.0700 1.1671 0.034 Uiso 1 1 calc R . .
C35 C 1.0067(6) 1.0161(4) 1.1080(2) 0.0210(14) Uani 1 1 d . . .
H35A H 1.0839 0.9937 1.1302 0.025 Uiso 1 1 calc R . .
H35B H 1.0366 1.0735 1.0942 0.025 Uiso 1 1 calc R . .
C36 C 0.9813(6) 0.9509(4) 1.0646(2) 0.0193(14) Uani 1 1 d . . .
H36A H 1.0702 0.9410 1.0475 0.023 Uiso 1 1 calc R . .
H36B H 0.9128 0.9766 1.0400 0.023 Uiso 1 1 calc R . .
C41 C 1.0425(6) 0.7773(4) 0.9945(2) 0.0164(13) Uani 1 1 d . . .
H41 H 1.0734 0.8380 0.9851 0.020 Uiso 1 1 calc R . .
C42 C 1.1656(6) 0.7363(4) 1.0247(2) 0.0193(14) Uani 1 1 d . . .
H42A H 1.1838 0.7710 1.0557 0.023 Uiso 1 1 calc R . .
H42B H 1.1411 0.6754 1.0346 0.023 Uiso 1 1 calc R . .
C43 C 1.2971(6) 0.7347(5) 0.9941(2) 0.0256(16) Uani 1 1 d . . .
H43A H 1.3257 0.7960 0.9866 0.031 Uiso 1 1 calc R . .
H43B H 1.3742 0.7063 1.0139 0.031 Uiso 1 1 calc R . .
C44 C 1.2729(7) 0.6849(5) 0.9455(3) 0.0314(18) Uani 1 1 d . . .
H44A H 1.2533 0.6222 0.9529 0.038 Uiso 1 1 calc R . .
H44B H 1.3587 0.6876 0.9257 0.038 Uiso 1 1 calc R . .
C45 C 1.1504(7) 0.7240(4) 0.9149(2) 0.0271(16) Uani 1 1 d . . .
H45A H 1.1327 0.6878 0.8845 0.033 Uiso 1 1 calc R . .
H45B H 1.1749 0.7844 0.9041 0.033 Uiso 1 1 calc R . .
C46 C 1.0174(6) 0.7275(4) 0.9451(2) 0.0227(15) Uani 1 1 d . . .
H46A H 0.9862 0.6666 0.9523 0.027 Uiso 1 1 calc R . .
H46B H 0.9420 0.7571 0.9250 0.027 Uiso 1 1 calc R . .
C51 C 0.8297(6) 0.6804(4) 1.0504(2) 0.0142(13) Uani 1 1 d . . .
H51 H 0.8597 0.6383 1.0240 0.017 Uiso 1 1 calc R . .
C52 C 0.6705(6) 0.6699(4) 1.0532(2) 0.0198(14) Uani 1 1 d . . .
H52A H 0.6354 0.7102 1.0791 0.024 Uiso 1 1 calc R . .
H52B H 0.6257 0.6867 1.0206 0.024 Uiso 1 1 calc R . .
C53 C 0.6295(6) 0.5754(4) 1.0658(2) 0.0235(15) Uani 1 1 d . . .
H53A H 0.6540 0.5359 1.0379 0.028 Uiso 1 1 calc R . .
H53B H 0.5268 0.5722 1.0697 0.028 Uiso 1 1 calc R . .
C54 C 0.7042(6) 0.5442(4) 1.1141(2) 0.0210(14) Uani 1 1 d . . .
H54A H 0.6716 0.5794 1.1427 0.025 Uiso 1 1 calc R . .
H54B H 0.6807 0.4816 1.1202 0.025 Uiso 1 1 calc R . .
C55 C 0.8615(6) 0.5539(4) 1.1106(2) 0.0235(15) Uani 1 1 d . . .
H55A H 0.8950 0.5150 1.0838 0.028 Uiso 1 1 calc R . .
H55B H 0.9077 0.5352 1.1427 0.028 Uiso 1 1 calc R . .
C56 C 0.9019(6) 0.6493(4) 1.0995(2) 0.0173(14) Uani 1 1 d . . .
H56A H 1.0048 0.6537 1.0967 0.021 Uiso 1 1 calc R . .
H56B H 0.8738 0.6879 1.1273 0.021 Uiso 1 1 calc R . .

loop_
_atom_site_aniso_label
_atom_site_aniso_U_11
_atom_site_aniso_U_22
_atom_site_aniso_U_33
_atom_site_aniso_U_23
_atom_site_aniso_U_13
_atom_site_aniso_U_12
Pt1 0.01295(16) 0.01084(17) 0.00914(16) -0.00029(13) 0.00218(12) 0.00129(13)
Au 0.01459(12) 0.01357(13) 0.01206(12) 0.00190(9) 0.00029(9) 0.00180(9)
P1 0.0135(7) 0.0157(8) 0.0134(8) 0.0008(7) 0.0013(6) -0.0002(7)
S1 0.0191(8) 0.0118(8) 0.0120(7) -0.0018(6) 0.0043(6) 0.0006(6)
S2 0.0145(7) 0.0102(7) 0.0094(7) 0.0002(6) 0.0010(5) 0.0007(6)
C1 0.011(3) 0.014(3) 0.011(3) -0.002(2) 0.000(2) 0.004(2)
C2 0.011(3) 0.014(3) 0.014(3) 0.002(3) -0.003(2) 0.002(2)
C3 0.017(3) 0.020(3) 0.017(3) 0.003(3) 0.003(2) -0.004(3)
C4 0.017(3) 0.020(3) 0.015(3) 0.001(3) 0.008(2) 0.001(3)
C4A 0.012(3) 0.014(3) 0.014(3) -0.001(3) -0.002(2) 0.000(2)
C4B 0.012(3) 0.017(3) 0.010(3) 0.001(2) 0.000(2) -0.002(2)
C5 0.014(3) 0.021(4) 0.016(3) -0.005(3) 0.006(2) 0.002(3)
C6 0.021(3) 0.018(3) 0.017(3) -0.011(3) 0.005(3) 0.006(3)
C7 0.011(3) 0.012(3) 0.019(3) -0.003(3) -0.001(2) 0.001(2)
C8 0.012(3) 0.021(3) 0.007(3) 0.000(3) 0.003(2) 0.000(2)
C8A 0.010(3) 0.014(3) 0.010(3) 0.000(2) 0.000(2) 0.001(2)
C9 0.010(3) 0.009(3) 0.010(3) 0.000(2) 0.001(2) -0.002(2)
C9A 0.012(3) 0.015(3) 0.008(3) -0.005(2) -0.002(2) -0.001(2)
C10 0.010(3) 0.009(3) 0.014(3) -0.002(2) -0.001(2) 0.002(2)
C15 0.019(3) 0.013(3) 0.018(3) -0.005(3) 0.004(3) 0.004(3)
C16 0.022(3) 0.017(3) 0.028(4) -0.001(3) 0.000(3) 0.007(3)
C17 0.022(3) 0.021(4) 0.030(4) -0.001(3) -0.004(3) -0.001(3)
C18 0.051(5) 0.015(4) 0.033(4) 0.001(3) 0.019(4) 0.005(3)
C19 0.020(3) 0.010(3) 0.014(3) 0.004(3) 0.001(2) 0.001(3)
C20 0.035(4) 0.018(4) 0.022(4) -0.004(3) 0.007(3) -0.002(3)
C21 0.039(4) 0.024(4) 0.022(4) 0.006(3) -0.009(3) 0.002(3)
C22 0.024(3) 0.019(4) 0.027(4) -0.002(3) 0.000(3) -0.009(3)
C31 0.020(3) 0.015(3) 0.012(3) -0.005(3) -0.001(2) 0.003(3)
C32 0.018(3) 0.023(4) 0.021(3) -0.004(3) 0.008(3) -0.005(3)
C33 0.037(4) 0.033(4) 0.019(4) -0.010(3) 0.011(3) -0.007(3)
C34 0.039(4) 0.024(4) 0.023(4) -0.012(3) 0.003(3) 0.000(3)
C35 0.021(3) 0.019(4) 0.024(4) -0.001(3) -0.001(3) 0.000(3)
C36 0.015(3) 0.023(4) 0.021(3) 0.000(3) 0.005(3) -0.005(3)
C41 0.021(3) 0.013(3) 0.015(3) 0.000(3) 0.006(3) 0.003(3)
C42 0.016(3) 0.022(4) 0.020(3) 0.003(3) 0.002(3) 0.002(3)
C43 0.015(3) 0.029(4) 0.034(4) -0.002(3) 0.004(3) 0.002(3)
C44 0.025(4) 0.030(4) 0.040(4) -0.013(3) 0.017(3) -0.005(3)
C45 0.029(4) 0.026(4) 0.027(4) -0.008(3) 0.009(3) -0.005(3)
C46 0.022(3) 0.027(4) 0.019(3) -0.005(3) 0.002(3) 0.004(3)
C51 0.017(3) 0.011(3) 0.014(3) 0.003(2) 0.003(2) 0.002(2)
C52 0.016(3) 0.022(4) 0.022(3) 0.008(3) -0.004(3) -0.002(3)
C53 0.014(3) 0.025(4) 0.031(4) 0.008(3) 0.005(3) -0.006(3)
C54 0.024(3) 0.017(3) 0.023(4) 0.006(3) 0.000(3) -0.004(3)
C55 0.024(3) 0.025(4) 0.022(4) 0.002(3) 0.001(3) 0.004(3)
C56 0.011(3) 0.023(4) 0.018(3) 0.009(3) 0.001(2) 0.001(3)

loop_
_atom_type_symbol
_atom_type_description
_atom_type_scat_dispersion_real
_atom_type_scat_dispersion_imag
_atom_type_scat_source
C C 0.0033 0.0016 'International Tables Vol C Tables 4.2.6.8 and 6.1.1.4'
H H 0.0000 0.0000 'International Tables Vol C Tables 4.2.6.8 and 6.1.1.4'
S S 0.1246 0.1234 'International Tables Vol C Tables 4.2.6.8 and 6.1.1.4'
Pt Pt -1.7033 8.3905 'International Tables Vol C Tables 4.2.6.8 and 6.1.1.4'
Au Au -2.0133 8.8022 'International Tables Vol C Tables 4.2.6.8 and 6.1.1.4'
P P 0.1023 0.0942 'International Tables Vol C Tables 4.2.6.8 and 6.1.1.4'

loop_
_geom_angle_atom_site_label_1
_geom_angle_atom_site_label_2
_geom_angle_atom_site_label_3
_geom_angle
_geom_angle_site_symmetry_1
_geom_angle_site_symmetry_3
_geom_angle_publ_flag
S2 Pt1 S2 180.000(1) 3_677 . ?
S2 Pt1 S1 105.36(5) 3_677 . ?
S2 Pt1 S1 74.64(5) . . ?
S2 Pt1 S1 74.64(5) 3_677 3_677 ?
S2 Pt1 S1 105.36(5) . 3_677 ?
S1 Pt1 S1 180.000(1) . 3_677 ?
S2 Pt1 Au 130.68(3) 3_677 . ?
S2 Pt1 Au 49.32(3) . . ?
S1 Pt1 Au 92.58(4) . . ?
S1 Pt1 Au 87.42(4) 3_677 . ?
S2 Pt1 Au 49.32(3) 3_677 3_677 ?
S2 Pt1 Au 130.68(3) . 3_677 ?
S1 Pt1 Au 87.42(4) . 3_677 ?
S1 Pt1 Au 92.58(4) 3_677 3_677 ?
Au Pt1 Au 180.000(8) . 3_677 ?
P1 Au S2 175.16(5) . . ?
P1 Au Pt1 131.81(4) . . ?
S2 Au Pt1 48.77(3) . . ?
C41 P1 C31 107.1(3) . . ?
C41 P1 C51 106.6(3) . . ?
C31 P1 C51 110.1(3) . . ?
C41 P1 Au 111.91(19) . . ?
C31 P1 Au 111.1(2) . . ?
C51 P1 Au 109.95(19) . . ?
C10 S1 Pt1 90.1(2) . . ?
C10 S2 Pt1 89.51(19) . . ?
C10 S2 Au 103.31(18) . . ?
Pt1 S2 Au 81.91(4) . . ?
C9A C1 C2 120.8(5) . . ?
C1 C2 C3 117.2(5) . . ?
C1 C2 C19 123.2(5) . . ?
C3 C2 C19 119.7(5) . . ?
C4 C3 C2 122.6(6) . . ?
C3 C4 C4A 119.4(6) . . ?
C4 C4A C9A 119.5(6) . . ?
C4 C4A C4B 131.5(6) . . ?
C9A C4A C4B 109.1(5) . . ?
C5 C4B C8A 120.2(5) . . ?
C5 C4B C4A 132.0(5) . . ?
C8A C4B C4A 107.8(5) . . ?
C6 C5 C4B 119.8(6) . . ?
C5 C6 C7 121.8(5) . . ?
C8 C7 C6 117.8(5) . . ?
C8 C7 C15 122.7(5) . . ?
C6 C7 C15 119.5(5) . . ?
C7 C8 C8A 121.9(5) . . ?
C8 C8A C4B 118.4(5) . . ?
C8 C8A C9 132.6(5) . . ?
C4B C8A C9 108.8(5) . . ?
C10 C9 C9A 127.3(5) . . ?
C10 C9 C8A 126.7(5) . . ?
C9A C9 C8A 105.5(5) . . ?
C1 C9A C4A 120.6(5) . . ?
C1 C9A C9 130.6(5) . . ?
C4A C9A C9 108.8(5) . . ?
C9 C10 S1 128.6(4) . . ?
C9 C10 S2 126.0(4) . . ?
S1 C10 S2 105.4(3) . . ?
C16 C15 C17 109.7(5) . . ?
C16 C15 C7 110.3(5) . . ?
C17 C15 C7 109.3(5) . . ?
C16 C15 C18 107.7(5) . . ?
C17 C15 C18 108.3(5) . . ?
C7 C15 C18 111.6(5) . . ?
C20 C19 C2 112.1(5) . . ?
C20 C19 C21 109.0(5) . . ?
C2 C19 C21 109.1(5) . . ?
C20 C19 C22 108.9(5) . . ?
C2 C19 C22 108.8(5) . . ?
C21 C19 C22 108.8(5) . . ?
C32 C31 C36 110.4(5) . . ?
C32 C31 P1 111.1(4) . . ?
C36 C31 P1 108.8(4) . . ?
C33 C32 C31 112.1(5) . . ?
C32 C33 C34 111.3(5) . . ?
C35 C34 C33 109.6(5) . . ?
C34 C35 C36 112.8(5) . . ?
C35 C36 C31 111.2(5) . . ?
C46 C41 C42 110.3(5) . . ?
C46 C41 P1 112.5(4) . . ?
C42 C41 P1 115.0(4) . . ?
C43 C42 C41 110.7(5) . . ?
C44 C43 C42 111.4(5) . . ?
C43 C44 C45 111.0(5) . . ?
C44 C45 C46 111.6(5) . . ?
C45 C46 C41 111.3(5) . . ?
C52 C51 C56 110.1(5) . . ?
C52 C51 P1 112.6(4) . . ?
C56 C51 P1 115.2(4) . . ?
C53 C52 C51 111.8(5) . . ?
C52 C53 C54 111.2(5) . . ?
C55 C54 C53 110.7(5) . . ?
C54 C55 C56 111.1(5) . . ?
C55 C56 C51 110.4(5) . . ?

loop_
_geom_bond_atom_site_label_1
_geom_bond_atom_site_label_2
_geom_bond_distance
_geom_bond_site_symmetry_2
_geom_bond_publ_flag
Pt1 S2 2.3191(14) 3_677 ?
Pt1 S2 2.3191(14) . ?
Pt1 S1 2.3276(15) . ?
Pt1 S1 2.3276(15) 3_677 ?
Pt1 Au 3.0529(2) . ?
Pt1 Au 3.0529(2) 3_677 ?
Au P1 2.2613(15) . ?
Au S2 2.3386(14) . ?
P1 C41 1.834(6) . ?
P1 C31 1.844(6) . ?
P1 C51 1.851(6) . ?
S1 C10 1.753(6) . ?
S2 C10 1.790(6) . ?
C1 C9A 1.389(7) . ?
C1 C2 1.405(8) . ?
C2 C3 1.409(8) . ?
C2 C19 1.532(8) . ?
C3 C4 1.378(8) . ?
C4 C4A 1.393(8) . ?
C4A C9A 1.404(7) . ?
C4A C4B 1.452(8) . ?
C4B C5 1.385(8) . ?
C4B C8A 1.417(7) . ?
C5 C6 1.379(8) . ?
C6 C7 1.410(8) . ?
C7 C8 1.386(8) . ?
C7 C15 1.533(8) . ?
C8 C8A 1.402(8) . ?
C8A C9 1.476(7) . ?
C9 C10 1.353(7) . ?
C9 C9A 1.468(7) . ?
C15 C16 1.529(8) . ?
C15 C17 1.531(8) . ?
C15 C18 1.539(8) . ?
C19 C20 1.524(8) . ?
C19 C21 1.539(8) . ?
C19 C22 1.542(8) . ?
C31 C32 1.532(8) . ?
C31 C36 1.535(8) . ?
C32 C33 1.520(8) . ?
C33 C34 1.524(9) . ?
C34 C35 1.512(8) . ?
C35 C36 1.534(8) . ?
C41 C46 1.531(8) . ?
C41 C42 1.534(8) . ?
C42 C43 1.523(8) . ?
C43 C44 1.511(9) . ?
C44 C45 1.522(9) . ?
C45 C46 1.528(8) . ?
C51 C52 1.532(7) . ?
C51 C56 1.532(7) . ?
C52 C53 1.524(8) . ?
C53 C54 1.526(8) . ?
C54 C55 1.515(8) . ?
C55 C56 1.529(8) . ?

loop_
_geom_hbond_atom_site_label_D
_geom_hbond_atom_site_label_H
_geom_hbond_atom_site_label_A
_geom_hbond_distance_DH
_geom_hbond_distance_HA
_geom_hbond_distance_DA
_geom_hbond_angle_DHA
_geom_hbond_site_symmetry_A
C43 H43A S2 0.99 2.85 3.706(7) 145.1 1_655
